data_7006126
loop_
_publ_author_name
'Niu, Cao-Yuan'
'Wu, Ben-Lai'
'Zheng, Xian-Fu'
'Zhang, Hong-Yun'
'Li, Zhong-Jun'
'Hou, Hong-Wei'

_publ_section_title
;
 The first 1D twofold interpenetrating metal-organic network generated
 by 1D triple helical chains with nanosized cages.
;
_journal_issue 48
_journal_name_full 'Dalton transactions (Cambridge, England : 2003)'
_journal_page_first 5710
_journal_page_last 5713
_journal_paper_doi 10.1039/b709204k
_journal_year 2007
_chemical_formula_sum 'C75 H66 Ag4 F24 N18 O9 P4'
_chemical_formula_weight 2374.82
_chemical_name_systematic
;
?
;
_space_group_IT_number 167
_symmetry_cell_setting trigonal
_symmetry_space_group_name_Hall '-R 3 2"c'
_symmetry_space_group_name_H-M 'R -3 c :H'
_atom_sites_solution_hydrogens geom
_atom_sites_solution_primary direct
_atom_sites_solution_secondary difmap
_audit_creation_method SHELXL-97
_cell_angle_alpha 90.00
_cell_angle_beta 90.00
_cell_angle_gamma 120.00
_cell_formula_units_Z 6
_cell_length_a 25.800(3)
_cell_length_b 25.800(3)
_cell_length_c 22.612(5)
_cell_measurement_temperature 173(2)
_cell_measurement_theta_max 25.50
_cell_measurement_theta_min 2.02
_cell_volume 13035(4)
_computing_cell_refinement 'Bruker SMART'
_computing_data_collection 'Bruker SMART'
_computing_data_reduction 'Bruker SAINT'
_computing_molecular_graphics 'Bruker SHELXTL'
_computing_publication_material 'Bruker SHELXTL'
_computing_structure_refinement 'SHELXL-97 (Sheldrick, 1997)'
_computing_structure_solution 'SHELXS-97 (Sheldrick, 1990)'
_diffrn_ambient_temperature 173(2)
_diffrn_measured_fraction_theta_full 1.000
_diffrn_measured_fraction_theta_max 1.000
_diffrn_measurement_device_type 'CCD area detector'
_diffrn_measurement_method 'phi and omega scans'
_diffrn_radiation_monochromator graphite
_diffrn_radiation_source 'fine-focus sealed tube'
_diffrn_radiation_type MoK\a
_diffrn_radiation_wavelength 0.71073
_diffrn_reflns_av_R_equivalents 0.0257
_diffrn_reflns_av_sigmaI/netI 0.0135
_diffrn_reflns_limit_h_max 31
_diffrn_reflns_limit_h_min -22
_diffrn_reflns_limit_k_max 31
_diffrn_reflns_limit_k_min -31
_diffrn_reflns_limit_l_max 27
_diffrn_reflns_limit_l_min -27
_diffrn_reflns_number 23340
_diffrn_reflns_theta_full 25.50
_diffrn_reflns_theta_max 25.50
_diffrn_reflns_theta_min 2.02
_exptl_absorpt_coefficient_mu 1.080
_exptl_absorpt_correction_T_max 0.7307
_exptl_absorpt_correction_T_min 0.6538
_exptl_absorpt_correction_type multi-scan
_exptl_absorpt_process_details sadabs
_exptl_crystal_colour colourless
_exptl_crystal_density_diffrn 1.815
_exptl_crystal_density_method 'not measured'
_exptl_crystal_description block
_exptl_crystal_F_000 7068
_exptl_crystal_size_max 0.43
_exptl_crystal_size_mid 0.32
_exptl_crystal_size_min 0.31
_refine_diff_density_max 0.802
_refine_diff_density_min -0.615
_refine_diff_density_rms 0.079
_refine_ls_extinction_method none
_refine_ls_goodness_of_fit_ref 1.037
_refine_ls_hydrogen_treatment constr
_refine_ls_matrix_type full
_refine_ls_number_parameters 211
_refine_ls_number_reflns 2706
_refine_ls_number_restraints 13
_refine_ls_restrained_S_all 1.038
_refine_ls_R_factor_all 0.0441
_refine_ls_R_factor_gt 0.0372
_refine_ls_shift/su_max 0.001
_refine_ls_shift/su_mean 0.000
_refine_ls_structure_factor_coef Fsqd
_refine_ls_weighting_details 'calc w=1/[\s^2^(Fo^2^)+(0.0707P)^2^+51.0022P] where P=(Fo^2^+2Fc^2^)/3'
_refine_ls_weighting_scheme calc
_refine_ls_wR_factor_gt 0.1134
_refine_ls_wR_factor_ref 0.1206
_reflns_number_gt 2303
_reflns_number_total 2706
_reflns_threshold_expression >2sigma(I)
_cod_data_source_file b709204k.txt
_cod_data_source_block c:\7\a
_cod_original_sg_symbol_H-M R-3c
_cod_database_code 7006126

loop_
_symmetry_equiv_pos_as_xyz
'x, y, z'
'-y, x-y, z'
'-x+y, -x, z'
'x-y, -y, -z+1/2'
'-x, -x+y, -z+1/2'
'y, x, -z+1/2'
'x+2/3, y+1/3, z+1/3'
'-y+2/3, x-y+1/3, z+1/3'
'-x+y+2/3, -x+1/3, z+1/3'
'x-y+2/3, -y+1/3, -z+5/6'
'-x+2/3, -x+y+1/3, -z+5/6'
'y+2/3, x+1/3, -z+5/6'
'x+1/3, y+2/3, z+2/3'
'-y+1/3, x-y+2/3, z+2/3'
'-x+y+1/3, -x+2/3, z+2/3'
'x-y+1/3, -y+2/3, -z+7/6'
'-x+1/3, -x+y+2/3, -z+7/6'
'y+1/3, x+2/3, -z+7/6'
'-x, -y, -z'
'y, -x+y, -z'
'x-y, x, -z'
'-x+y, y, z-1/2'
'x, x-y, z-1/2'
'-y, -x, z-1/2'
'-x+2/3, -y+1/3, -z+1/3'
'y+2/3, -x+y+1/3, -z+1/3'
'x-y+2/3, x+1/3, -z+1/3'
'-x+y+2/3, y+1/3, z-1/6'
'x+2/3, x-y+1/3, z-1/6'
'-y+2/3, -x+1/3, z-1/6'
'-x+1/3, -y+2/3, -z+2/3'
'y+1/3, -x+y+2/3, -z+2/3'
'x-y+1/3, x+2/3, -z+2/3'
'-x+y+1/3, y+2/3, z+1/6'
'x+1/3, x-y+2/3, z+1/6'
'-y+1/3, -x+2/3, z+1/6'

loop_
_atom_site_label
_atom_site_type_symbol
_atom_site_fract_x
_atom_site_fract_y
_atom_site_fract_z
_atom_site_U_iso_or_equiv
_atom_site_adp_type
_atom_site_occupancy
_atom_site_symmetry_multiplicity
_atom_site_calc_flag
_atom_site_refinement_flags
_atom_site_disorder_assembly
_atom_site_disorder_group
Ag1 Ag 0.850101(18) 0.516768(18) 1.0833 0.05177(18) Uani 1 2 d S . .
Ag2 Ag 0.6667 0.3333 0.5833 0.0471(2) Uani 1 6 d S . .
P1 P 0.6667 0.3333 0.8333 0.0405(5) Uani 1 6 d S . .
P2 P 0.65132(9) 0.0000 0.7500 0.1012(8) Uani 1 2 d S . .
F1 F 0.70387(13) 0.39055(12) 0.87297(14) 0.0844(9) Uani 1 1 d . . .
F2 F 0.6386(4) 0.0514(4) 0.7481(4) 0.258(5) Uani 1 1 d . . .
F3 F 0.6697(3) -0.0468(3) 0.7494(5) 0.258(5) Uani 1 1 d . . .
F4 F 0.6524(5) 0.0053(3) 0.8161(3) 0.257(5) Uani 1 1 d . . .
O1 O 0.78844(13) 0.58979(11) 0.63860(9) 0.0489(6) Uani 1 1 d . . .
O2 O 0.6667 0.0961(7) 0.5833 0.253(6) Uani 1 2 d SDU . .
N1 N 0.83328(13) 0.53055(12) 0.99314(11) 0.0375(6) Uani 1 1 d . . .
N2 N 0.72009(16) 0.42889(16) 0.64295(14) 0.0549(8) Uani 1 1 d . . .
N3 N 0.81427(13) 0.62156(12) 0.73329(12) 0.0380(6) Uani 1 1 d . . .
H3A H 0.8266 0.6583 0.7211 0.046 Uiso 1 1 calc R . .
C1 C 0.82023(15) 0.61419(14) 0.79133(14) 0.0368(7) Uani 1 1 d . . .
C2 C 0.80076(14) 0.55761(14) 0.81301(13) 0.0334(7) Uani 1 1 d . . .
C3 C 0.77407(14) 0.50942(14) 0.77371(13) 0.0329(6) Uani 1 1 d . . .
H3 H 0.7590 0.4699 0.7883 0.039 Uiso 1 1 calc R . .
C4 C 0.76914(14) 0.51806(14) 0.71427(13) 0.0322(6) Uani 1 1 d . . .
C5 C 0.79079(15) 0.57713(14) 0.69115(13) 0.0363(7) Uani 1 1 d . . .
C6 C 0.81150(14) 0.54832(13) 0.87616(13) 0.0332(7) Uani 1 1 d . . .
C7 C 0.86887(15) 0.56673(16) 0.89587(15) 0.0403(7) Uani 1 1 d . . .
H7 H 0.9018 0.5856 0.8694 0.048 Uiso 1 1 calc R . .
C8 C 0.87798(16) 0.55751(16) 0.95431(15) 0.0400(8) Uani 1 1 d . . .
H8 H 0.9177 0.5709 0.9674 0.048 Uiso 1 1 calc R . .
C9 C 0.77808(16) 0.51253(15) 0.97444(14) 0.0432(8) Uani 1 1 d . . .
H9 H 0.7459 0.4931 1.0016 0.052 Uiso 1 1 calc R . .
C10 C 0.76550(15) 0.52091(15) 0.91677(14) 0.0417(8) Uani 1 1 d . . .
H10 H 0.7254 0.5079 0.9052 0.050 Uiso 1 1 calc R . .
C11 C 0.74231(16) 0.46878(15) 0.67420(15) 0.0378(7) Uani 1 1 d . . .
C12 C 0.8457(2) 0.66930(16) 0.82801(16) 0.0567(10) Uani 1 1 d . . .
H12A H 0.8625 0.7045 0.8022 0.085 Uiso 1 1 calc R . .
H12B H 0.8772 0.6711 0.8535 0.085 Uiso 1 1 calc R . .
H12C H 0.8140 0.6686 0.8525 0.085 Uiso 1 1 calc R . .
C13 C 0.6493(13) 0.1134(14) 0.6333(10) 0.216(12) Uani 0.50 1 d PDU . .
H13A H 0.6794 0.1235 0.6643 0.325 Uiso 0.50 1 calc PR . .
H13B H 0.6107 0.0805 0.6469 0.325 Uiso 0.50 1 calc PR . .
H13C H 0.6454 0.1484 0.6244 0.325 Uiso 0.50 1 calc PR . .

loop_
_atom_site_aniso_label
_atom_site_aniso_U_11
_atom_site_aniso_U_22
_atom_site_aniso_U_33
_atom_site_aniso_U_23
_atom_site_aniso_U_13
_atom_site_aniso_U_12
Ag1 0.0664(2) 0.0664(2) 0.0214(2) 0.00656(8) -0.00656(8) 0.0325(2)
Ag2 0.0441(3) 0.0441(3) 0.0532(4) 0.000 0.000 0.02205(13)
P1 0.0313(6) 0.0313(6) 0.0589(14) 0.000 0.000 0.0157(3)
P2 0.0858(10) 0.1160(18) 0.1117(19) -0.0643(15) -0.0322(8) 0.0580(9)
F1 0.0788(18) 0.0591(16) 0.103(2) -0.0315(15) -0.0238(16) 0.0252(14)
F2 0.328(9) 0.291(9) 0.299(10) -0.128(8) -0.132(9) 0.262(9)
F3 0.207(7) 0.122(4) 0.469(15) -0.056(7) 0.008(8) 0.100(5)
F4 0.423(14) 0.162(6) 0.124(5) -0.045(4) -0.029(7) 0.101(8)
O1 0.0717(17) 0.0444(13) 0.0226(11) 0.0050(10) -0.0068(11) 0.0230(12)
O2 0.262(9) 0.266(9) 0.231(10) 0.012(4) 0.024(8) 0.131(5)
N1 0.0541(17) 0.0374(14) 0.0218(13) 0.0018(10) -0.0049(12) 0.0236(13)
N2 0.070(2) 0.0541(19) 0.0414(17) -0.0163(16) -0.0105(16) 0.0319(17)
N3 0.0532(16) 0.0288(13) 0.0244(12) 0.0042(10) -0.0059(11) 0.0148(12)
C1 0.0429(17) 0.0340(16) 0.0252(15) 0.0030(12) -0.0056(13) 0.0129(14)
C2 0.0392(16) 0.0332(15) 0.0234(15) 0.0021(12) -0.0043(12) 0.0147(13)
C3 0.0380(16) 0.0320(15) 0.0291(15) 0.0032(12) -0.0022(12) 0.0179(13)
C4 0.0384(16) 0.0337(15) 0.0257(14) -0.0021(12) -0.0047(12) 0.0188(13)
C5 0.0434(17) 0.0387(17) 0.0257(15) 0.0023(13) -0.0030(13) 0.0196(14)
C6 0.0430(17) 0.0304(15) 0.0239(15) 0.0014(11) -0.0040(12) 0.0166(13)
C7 0.0409(18) 0.0480(19) 0.0289(16) 0.0051(14) 0.0027(13) 0.0200(15)
C8 0.0439(18) 0.0463(19) 0.0310(17) 0.0021(14) -0.0055(14) 0.0235(16)
C9 0.0448(19) 0.0430(18) 0.0298(17) 0.0086(14) 0.0026(14) 0.0131(15)
C10 0.0358(17) 0.0438(18) 0.0327(17) 0.0069(14) -0.0044(13) 0.0102(14)
C11 0.0481(19) 0.0417(18) 0.0281(17) -0.0012(14) -0.0034(14) 0.0258(15)
C12 0.084(3) 0.0355(19) 0.036(2) -0.0034(15) -0.0129(19) 0.0190(19)
C13 0.212(15) 0.213(15) 0.226(16) -0.006(9) 0.016(9) 0.108(10)

loop_
_atom_type_symbol
_atom_type_description
_atom_type_scat_dispersion_real
_atom_type_scat_dispersion_imag
_atom_type_scat_source
C C 0.0033 0.0016 'International Tables Vol C Tables 4.2.6.8 and 6.1.1.4'
H H 0.0000 0.0000 'International Tables Vol C Tables 4.2.6.8 and 6.1.1.4'
N N 0.0061 0.0033 'International Tables Vol C Tables 4.2.6.8 and 6.1.1.4'
O O 0.0106 0.0060 'International Tables Vol C Tables 4.2.6.8 and 6.1.1.4'
F F 0.0171 0.0103 'International Tables Vol C Tables 4.2.6.8 and 6.1.1.4'
P P 0.1023 0.0942 'International Tables Vol C Tables 4.2.6.8 and 6.1.1.4'
Ag Ag -0.8971 1.1015 'International Tables Vol C Tables 4.2.6.8 and 6.1.1.4'

loop_
_geom_angle_atom_site_label_1
_geom_angle_atom_site_label_2
_geom_angle_atom_site_label_3
_geom_angle
_geom_angle_site_symmetry_1
_geom_angle_site_symmetry_3
_geom_angle_publ_flag
N1 Ag1 N1 177.91(15) . 18_546 ?
N2 Ag2 N2 81.09(17) 3_665 16 ?
N2 Ag2 N2 90.78(16) 3_665 18_545 ?
N2 Ag2 N2 94.23(11) 16 18_545 ?
N2 Ag2 N2 173.40(17) 3_665 17_655 ?
N2 Ag2 N2 94.24(11) 16 17_655 ?
N2 Ag2 N2 94.24(11) 18_545 17_655 ?
N2 Ag2 N2 94.24(11) 3_665 . ?
N2 Ag2 N2 173.39(17) 16 . ?
N2 Ag2 N2 81.10(17) 18_545 . ?
N2 Ag2 N2 90.78(16) 17_655 . ?
N2 Ag2 N2 94.24(11) 3_665 2_655 ?
N2 Ag2 N2 90.78(16) 16 2_655 ?
N2 Ag2 N2 173.40(17) 18_545 2_655 ?
N2 Ag2 N2 81.10(17) 17_655 2_655 ?
N2 Ag2 N2 94.24(11) . 2_655 ?
F1 P1 F1 89.11(17) 3_665 32_556 ?
F1 P1 F1 89.11(17) 3_665 31_656 ?
F1 P1 F1 90.88(17) 32_556 31_656 ?
F1 P1 F1 179.996(1) 3_665 33_546 ?
F1 P1 F1 90.88(17) 32_556 33_546 ?
F1 P1 F1 90.88(17) 31_656 33_546 ?
F1 P1 F1 90.88(17) 3_665 . ?
F1 P1 F1 89.12(17) 32_556 . ?
F1 P1 F1 179.996(1) 31_656 . ?
F1 P1 F1 89.12(17) 33_546 . ?
F1 P1 F1 90.88(17) 3_665 2_655 ?
F1 P1 F1 179.997(1) 32_556 2_655 ?
F1 P1 F1 89.12(17) 31_656 2_655 ?
F1 P1 F1 89.12(17) 33_546 2_655 ?
F1 P1 F1 90.88(17) . 2_655 ?
F4 P2 F4 176.9(9) 4_556 . ?
F4 P2 F3 94.8(6) 4_556 4_556 ?
F4 P2 F3 87.4(5) . 4_556 ?
F4 P2 F3 87.4(5) 4_556 . ?
F4 P2 F3 94.8(6) . . ?
F3 P2 F3 88.3(6) 4_556 . ?
F4 P2 F2 87.2(5) 4_556 4_556 ?
F4 P2 F2 90.8(5) . 4_556 ?
F3 P2 F2 174.5(5) 4_556 4_556 ?
F3 P2 F2 86.6(4) . 4_556 ?
F4 P2 F2 90.8(5) 4_556 . ?
F4 P2 F2 87.2(4) . . ?
F3 P2 F2 86.6(4) 4_556 . ?
F3 P2 F2 174.5(6) . . ?
F2 P2 F2 98.5(7) 4_556 . ?
C13 O2 C13 121(3) 17_655 . ?
C9 N1 C8 118.0(3) . . ?
C9 N1 Ag1 120.9(2) . . ?
C8 N1 Ag1 121.1(2) . . ?
C11 N2 Ag2 173.9(3) . . ?
C1 N3 C5 126.2(3) . . ?
C1 N3 H3A 116.9 . . ?
C5 N3 H3A 116.9 . . ?
N3 C1 C2 119.4(3) . . ?
N3 C1 C12 115.9(3) . . ?
C2 C1 C12 124.7(3) . . ?
C1 C2 C3 118.3(3) . . ?
C1 C2 C6 120.8(3) . . ?
C3 C2 C6 120.8(3) . . ?
C4 C3 C2 121.4(3) . . ?
C4 C3 H3 119.3 . . ?
C2 C3 H3 119.3 . . ?
C3 C4 C11 121.2(3) . . ?
C3 C4 C5 120.6(3) . . ?
C11 C4 C5 118.2(3) . . ?
O1 C5 N3 120.2(3) . . ?
O1 C5 C4 125.7(3) . . ?
N3 C5 C4 114.1(3) . . ?
C7 C6 C10 117.3(3) . . ?
C7 C6 C2 120.3(3) . . ?
C10 C6 C2 122.4(3) . . ?
C6 C7 C8 119.6(3) . . ?
C6 C7 H7 120.2 . . ?
C8 C7 H7 120.2 . . ?
N1 C8 C7 122.7(3) . . ?
N1 C8 H8 118.6 . . ?
C7 C8 H8 118.6 . . ?
N1 C9 C10 122.6(3) . . ?
N1 C9 H9 118.7 . . ?
C10 C9 H9 118.7 . . ?
C6 C10 C9 119.8(3) . . ?
C6 C10 H10 120.1 . . ?
C9 C10 H10 120.1 . . ?
N2 C11 C4 178.7(5) . . ?
C1 C12 H12A 109.5 . . ?
C1 C12 H12B 109.5 . . ?
H12A C12 H12B 109.5 . . ?
C1 C12 H12C 109.5 . . ?
H12A C12 H12C 109.5 . . ?
H12B C12 H12C 109.5 . . ?
O2 C13 H13A 109.5 . . ?
O2 C13 H13B 109.5 . . ?
H13A C13 H13B 109.5 . . ?
O2 C13 H13C 109.5 . . ?
H13A C13 H13C 109.5 . . ?
H13B C13 H13C 109.5 . . ?

loop_
_geom_bond_atom_site_label_1
_geom_bond_atom_site_label_2
_geom_bond_distance
_geom_bond_site_symmetry_2
_geom_bond_publ_flag
Ag1 N1 2.151(3) . ?
Ag1 N1 2.151(3) 18_546 ?
Ag2 N2 2.529(3) 3_665 ?
Ag2 N2 2.529(3) 16 ?
Ag2 N2 2.529(3) 18_545 ?
Ag2 N2 2.529(3) 17_655 ?
Ag2 N2 2.529(3) . ?
Ag2 N2 2.529(3) 2_655 ?
P1 F1 1.577(2) 3_665 ?
P1 F1 1.577(2) 32_556 ?
P1 F1 1.577(2) 31_656 ?
P1 F1 1.577(2) 33_546 ?
P1 F1 1.577(3) . ?
P1 F1 1.577(2) 2_655 ?
P2 F4 1.499(6) 4_556 ?
P2 F4 1.499(6) . ?
P2 F3 1.502(6) 4_556 ?
P2 F3 1.502(6) . ?
P2 F2 1.518(6) 4_556 ?
P2 F2 1.518(6) . ?
O1 C5 1.242(4) . ?
O2 C13 1.369(10) 17_655 ?
O2 C13 1.369(10) . ?
N1 C9 1.327(5) . ?
N1 C8 1.335(5) . ?
N2 C11 1.139(5) . ?
N3 C1 1.346(4) . ?
N3 C5 1.377(4) . ?
N3 H3A 0.8800 . ?
C1 C2 1.375(4) . ?
C1 C12 1.486(5) . ?
C2 C3 1.398(4) . ?
C2 C6 1.497(4) . ?
C3 C4 1.379(4) . ?
C3 H3 0.9500 . ?
C4 C11 1.427(4) . ?
C4 C5 1.434(4) . ?
C6 C7 1.383(5) . ?
C6 C10 1.383(5) . ?
C7 C8 1.383(5) . ?
C7 H7 0.9500 . ?
C8 H8 0.9500 . ?
C9 C10 1.387(4) . ?
C9 H9 0.9500 . ?
C10 H10 0.9500 . ?
C12 H12A 0.9800 . ?
C12 H12B 0.9800 . ?
C12 H12C 0.9800 . ?
C13 H13A 0.9800 . ?
C13 H13B 0.9800 . ?
C13 H13C 0.9800 . ?

loop_
_geom_hbond_atom_site_label_D
_geom_hbond_atom_site_label_H
_geom_hbond_atom_site_label_A
_geom_hbond_distance_DH
_geom_hbond_distance_HA
_geom_hbond_distance_DA
_geom_hbond_angle_DHA
_geom_hbond_site_symmetry_A
N3 H3A O1 0.88 2.01 2.863(4) 163.0 25_666

loop_
_geom_torsion_atom_site_label_1
_geom_torsion_atom_site_label_2
_geom_torsion_atom_site_label_3
_geom_torsion_atom_site_label_4
_geom_torsion
_geom_torsion_site_symmetry_1
_geom_torsion_site_symmetry_2
_geom_torsion_site_symmetry_3
_geom_torsion_site_symmetry_4
_geom_torsion_publ_flag
N1 Ag1 N1 C9 35.1(3) 18_546 . . . ?
N1 Ag1 N1 C8 -145.0(3) 18_546 . . . ?
N2 Ag2 N2 C11 -48(3) 3_665 . . . ?
N2 Ag2 N2 C11 -93(3) 16 . . . ?
N2 Ag2 N2 C11 -138(3) 18_545 . . . ?
N2 Ag2 N2 C11 127(3) 17_655 . . . ?
N2 Ag2 N2 C11 46(3) 2_655 . . . ?
C5 N3 C1 C2 -1.2(5) . . . . ?
C5 N3 C1 C12 -178.6(3) . . . . ?
N3 C1 C2 C3 -1.4(5) . . . . ?
C12 C1 C2 C3 175.7(4) . . . . ?
N3 C1 C2 C6 174.6(3) . . . . ?
C12 C1 C2 C6 -8.2(6) . . . . ?
C1 C2 C3 C4 2.4(5) . . . . ?
C6 C2 C3 C4 -173.7(3) . . . . ?
C2 C3 C4 C11 179.5(3) . . . . ?
C2 C3 C4 C5 -0.8(5) . . . . ?
C1 N3 C5 O1 -179.0(3) . . . . ?
C1 N3 C5 C4 2.7(5) . . . . ?
C3 C4 C5 O1 -179.8(3) . . . . ?
C11 C4 C5 O1 0.0(5) . . . . ?
C3 C4 C5 N3 -1.6(4) . . . . ?
C11 C4 C5 N3 178.2(3) . . . . ?
C1 C2 C6 C7 -68.8(4) . . . . ?
C3 C2 C6 C7 107.1(4) . . . . ?
C1 C2 C6 C10 111.9(4) . . . . ?
C3 C2 C6 C10 -72.2(4) . . . . ?
C10 C6 C7 C8 -0.3(5) . . . . ?
C2 C6 C7 C8 -179.7(3) . . . . ?
C9 N1 C8 C7 -0.6(5) . . . . ?
Ag1 N1 C8 C7 179.5(3) . . . . ?
C6 C7 C8 N1 0.9(5) . . . . ?
C8 N1 C9 C10 -0.3(5) . . . . ?
Ag1 N1 C9 C10 179.6(3) . . . . ?
C7 C6 C10 C9 -0.5(5) . . . . ?
C2 C6 C10 C9 178.8(3) . . . . ?
N1 C9 C10 C6 0.9(6) . . . . ?
Ag2 N2 C11 C4 -30(22) . . . . ?
C3 C4 C11 N2 44(20) . . . . ?
C5 C4 C11 N2 -136(20) . . . . ?
